data_1570831
loop_
_publ_author_name
'Rieser, Theresa E.'
'Sch&#xe4;dle, Dorothea'
'Maichle-M&#xf6;ssmer, C&#xe4;cilia'
'Anwander, Reiner'

_publ_section_title
;
 Terminal dysprosium and holmium organoimides.
;
_journal_issue 10
_journal_name_full 'Chemical science'
_journal_page_first 3562
_journal_page_last 3570
_journal_paper_doi 10.1039/d3sc06584g
_journal_volume 15
_journal_year 2024
_chemical_formula_sum 'C42 H69 B Dy N7 O1.5'
_chemical_formula_weight 869.35
_chemical_properties_physical Air-sensitive,Moisture-sensitive
_space_group_crystal_system orthorhombic
_space_group_IT_number 33
_space_group_name_Hall 'P 2c -2n'
_space_group_name_H-M_alt 'P n a 21'
_atom_sites_solution_hydrogens mixed
_audit_creation_method SHELXL-2014/7
_audit_update_record
;
2023-12-05 deposited with the CCDC.	2024-01-19 downloaded from the CCDC.
;
_cell_angle_alpha 90
_cell_angle_beta 90
_cell_angle_gamma 90
_cell_formula_units_Z 8
_cell_length_a 19.7303(9)
_cell_length_b 11.5097(5)
_cell_length_c 37.3911(18)
_cell_measurement_reflns_used 517
_cell_measurement_temperature 100(2)
_cell_measurement_theta_max 25.21
_cell_measurement_theta_min 5.01
_cell_volume 8491.1(7)
_computing_cell_refinement 'SAINT V8.38A (Bruker AXS Inc., 2017)'
_computing_data_collection 'APEX3 v2017.3-0 (Bruker AXS)'
_computing_data_reduction 'SAINT V8.38A (Bruker AXS Inc., 2017)'
_computing_structure_refinement 'SHELXL-2014/7 (Sheldrick, 2014)'
_computing_structure_solution 'XT, VERSION 2014/5,SHELXS-13 (Sheldrick 2008)'
_diffrn_ambient_temperature 100(2)
_diffrn_measured_fraction_theta_full 1.000
_diffrn_measured_fraction_theta_max 1.000
_diffrn_measurement_device_type 'Bruker APEX II DUO'
_diffrn_measurement_method 'omega scans'
_diffrn_radiation_type MoK\a
_diffrn_radiation_wavelength 0.71073
_diffrn_reflns_av_R_equivalents 0.0810
_diffrn_reflns_av_unetI/netI 0.0465
_diffrn_reflns_Laue_measured_fraction_full 1.000
_diffrn_reflns_Laue_measured_fraction_max 1.000
_diffrn_reflns_limit_h_max 28
_diffrn_reflns_limit_h_min -28
_diffrn_reflns_limit_k_max 16
_diffrn_reflns_limit_k_min -16
_diffrn_reflns_limit_l_max 53
_diffrn_reflns_limit_l_min -53
_diffrn_reflns_number 219882
_diffrn_reflns_point_group_measured_fraction_full 1.000
_diffrn_reflns_point_group_measured_fraction_max 1.000
_diffrn_reflns_theta_full 25.242
_diffrn_reflns_theta_max 30.487
_diffrn_reflns_theta_min 1.089
_diffrn_source 'ImuS-focus sealed tube'
_exptl_absorpt_coefficient_mu 1.801
_exptl_absorpt_correction_type multi-scan
_exptl_absorpt_process_details 'sadabs V2012/1 (Bruker AXS Inc.)'
_exptl_crystal_colour yellow
_exptl_crystal_density_diffrn 1.360
_exptl_crystal_description block
_exptl_crystal_F_000 3624
_exptl_crystal_size_max 0.241
_exptl_crystal_size_mid 0.137
_exptl_crystal_size_min 0.107
_exptl_transmission_factor_max 0.7461
_exptl_transmission_factor_min 0.6516
_refine_diff_density_max 1.743
_refine_diff_density_min -0.663
_refine_diff_density_rms 0.094
_refine_ls_abs_structure_details
;
 Refined as an inversion twin.
;
_refine_ls_abs_structure_Flack 0.488(7)
_refine_ls_extinction_method none
_refine_ls_goodness_of_fit_ref 1.040
_refine_ls_hydrogen_treatment mixed
_refine_ls_matrix_type full
_refine_ls_number_parameters 987
_refine_ls_number_reflns 25876
_refine_ls_number_restraints 1
_refine_ls_restrained_S_all 1.040
_refine_ls_R_factor_all 0.0371
_refine_ls_R_factor_gt 0.0316
_refine_ls_shift/su_max 0.002
_refine_ls_shift/su_mean 0.000
_refine_ls_structure_factor_coef Fsqd
_refine_ls_weighting_details 'w=1/[\s^2^(Fo^2^)+(0.0249P)^2^+3.6595P] where P=(Fo^2^+2Fc^2^)/3'
_refine_ls_weighting_scheme calc
_refine_ls_wR_factor_gt 0.0645
_refine_ls_wR_factor_ref 0.0669
_reflns_Friedel_coverage 0.972
_reflns_Friedel_fraction_full 1.000
_reflns_Friedel_fraction_max 1.000
_reflns_number_gt 23673
_reflns_number_total 25876
_reflns_threshold_expression 'I > 2\s(I)'
_cod_data_source_file d3sc06584g2.cif
_cod_data_source_block 8-Dy_mo_tr139_0ma_a
_cod_depositor_comments 'Adding full bibliography for 1570817--1570831.cif.'
_cod_original_formula_sum 'C42 H69 B Dy N7 O1.50'
_cod_database_code 1570831
_shelx_shelxl_version_number 2014/7
_shelx_space_group_comment
;
The symmetry employed for this shelxl refinement is uniquely defined
by the following loop, which should always be used as a source of
symmetry information in preference to the above space-group names.
They are only intended as comments.
;
_shelx_estimated_absorpt_t_min 0.671
_shelx_estimated_absorpt_t_max 0.831

loop_
_space_group_symop_operation_xyz
'x, y, z'
'-x, -y, z+1/2'
'-x+1/2, y+1/2, z+1/2'
'x+1/2, -y+1/2, z'

loop_
_atom_site_label
_atom_site_type_symbol
_atom_site_fract_x
_atom_site_fract_y
_atom_site_fract_z
_atom_site_U_iso_or_equiv
_atom_site_adp_type
_atom_site_occupancy
_atom_site_site_symmetry_order
_atom_site_calc_flag
_atom_site_refinement_flags_posn
_atom_site_refinement_flags_adp
_atom_site_refinement_flags_occupancy
_atom_site_disorder_assembly
_atom_site_disorder_group
C1 C 0.5783(2) 0.8368(4) 0.58494(12) 0.0150(8) Uani 1 1 d . . . . .
C2 C 0.5793(2) 0.9574(4) 0.58023(13) 0.0189(9) Uani 1 1 d . . . . .
H2A H 0.6182 1.0057 0.5781 0.023 Uiso 1 1 calc R U . . .
C3 C 0.5124(2) 0.9921(4) 0.57926(12) 0.0165(9) Uani 1 1 d . . . . .
C4 C 0.6387(2) 0.7559(4) 0.58738(12) 0.0166(9) Uani 1 1 d . . . . .
C5 C 0.6166(2) 0.6350(4) 0.59891(14) 0.0245(10) Uani 1 1 d . . . . .
H5A H 0.5831 0.6049 0.5820 0.037 Uiso 1 1 calc R U . . .
H5B H 0.5965 0.6388 0.6229 0.037 Uiso 1 1 calc R U . . .
H5C H 0.6561 0.5833 0.5994 0.037 Uiso 1 1 calc R U . . .
C6 C 0.6738(3) 0.7506(5) 0.55087(15) 0.0272(11) Uani 1 1 d . . . . .
H6A H 0.6426 0.7177 0.5332 0.041 Uiso 1 1 calc R U . . .
H6B H 0.7142 0.7016 0.5526 0.041 Uiso 1 1 calc R U . . .
H6C H 0.6869 0.8292 0.5435 0.041 Uiso 1 1 calc R U . . .
C7 C 0.6889(3) 0.8047(4) 0.61477(14) 0.0254(11) Uani 1 1 d . . . . .
H7A H 0.7268 0.7503 0.6177 0.038 Uiso 1 1 calc R U . . .
H7B H 0.6660 0.8152 0.6378 0.038 Uiso 1 1 calc R U . . .
H7C H 0.7062 0.8797 0.6064 0.038 Uiso 1 1 calc R U . . .
C8 C 0.4840(2) 1.1117(4) 0.57666(14) 0.0219(10) Uani 1 1 d . . . . .
H8A H 0.5209 1.1674 0.5730 0.033 Uiso 1 1 calc R U . . .
H8B H 0.4599 1.1306 0.5988 0.033 Uiso 1 1 calc R U . . .
H8C H 0.4525 1.1158 0.5564 0.033 Uiso 1 1 calc R U . . .
C9 C 0.3184(2) 0.8754(4) 0.66438(12) 0.0144(8) Uani 1 1 d . . . . .
C10 C 0.2819(2) 0.9677(4) 0.65012(12) 0.0171(9) Uani 1 1 d . . . . .
H10 H 0.2474 1.0108 0.6618 0.021 Uiso 1 1 calc R U . . .
C11 C 0.3052(2) 0.9847(4) 0.61597(12) 0.0164(9) Uani 1 1 d . . . . .
C12 C 0.3106(2) 0.8241(4) 0.70151(12) 0.0177(9) Uani 1 1 d . . . . .
C13 C 0.3714(3) 0.7529(4) 0.71285(13) 0.0203(10) Uani 1 1 d . . . . .
H13A H 0.3770 0.6871 0.6965 0.030 Uiso 1 1 calc R U . . .
H13B H 0.3644 0.7239 0.7372 0.030 Uiso 1 1 calc R U . . .
H13C H 0.4121 0.8015 0.7122 0.030 Uiso 1 1 calc R U . . .
C14 C 0.2473(2) 0.7462(4) 0.70177(13) 0.0248(10) Uani 1 1 d . . . . .
H14A H 0.2079 0.7914 0.6940 0.037 Uiso 1 1 calc R U . . .
H14B H 0.2396 0.7169 0.7260 0.037 Uiso 1 1 calc R U . . .
H14C H 0.2542 0.6807 0.6854 0.037 Uiso 1 1 calc R U . . .
C15 C 0.2992(3) 0.9235(4) 0.72783(13) 0.0275(11) Uani 1 1 d . . . . .
H15A H 0.3368 0.9789 0.7261 0.041 Uiso 1 1 calc R U . . .
H15B H 0.2970 0.8925 0.7522 0.041 Uiso 1 1 calc R U . . .
H15C H 0.2566 0.9630 0.7221 0.041 Uiso 1 1 calc R U . . .
C16 C 0.2842(2) 1.0735(4) 0.58927(14) 0.0248(11) Uani 1 1 d . . . . .
H16A H 0.2645 1.0348 0.5684 0.037 Uiso 1 1 calc R U . . .
H16B H 0.3238 1.1188 0.5818 0.037 Uiso 1 1 calc R U . . .
H16C H 0.2505 1.1254 0.6000 0.037 Uiso 1 1 calc R U . . .
C17 C 0.3693(2) 0.5874(4) 0.54731(12) 0.0146(8) Uani 1 1 d . . . . .
C18 C 0.3473(2) 0.6430(4) 0.51612(12) 0.0170(9) Uani 1 1 d . . . . .
H18 H 0.3315 0.6069 0.4948 0.020 Uiso 1 1 calc R U . . .
C19 C 0.3532(2) 0.7606(4) 0.52244(12) 0.0147(8) Uani 1 1 d . . . . .
C20 C 0.3740(2) 0.4585(4) 0.55441(12) 0.0195(9) Uani 1 1 d . . . . .
C21 C 0.4441(3) 0.4263(4) 0.56884(14) 0.0234(11) Uani 1 1 d . . . . .
H21A H 0.4790 0.4547 0.5524 0.035 Uiso 1 1 calc R U . . .
H21B H 0.4476 0.3417 0.5710 0.035 Uiso 1 1 calc R U . . .
H21C H 0.4506 0.4620 0.5924 0.035 Uiso 1 1 calc R U . . .
C22 C 0.3193(3) 0.4240(4) 0.58205(15) 0.0283(12) Uani 1 1 d . . . . .
H22A H 0.2745 0.4457 0.5730 0.043 Uiso 1 1 calc R U . . .
H22B H 0.3279 0.4646 0.6046 0.043 Uiso 1 1 calc R U . . .
H22C H 0.3209 0.3399 0.5861 0.043 Uiso 1 1 calc R U . . .
C23 C 0.3621(3) 0.3914(4) 0.51967(14) 0.0313(12) Uani 1 1 d . . . . .
H23A H 0.3172 0.4105 0.5102 0.047 Uiso 1 1 calc R U . . .
H23B H 0.3648 0.3078 0.5244 0.047 Uiso 1 1 calc R U . . .
H23C H 0.3968 0.4130 0.5021 0.047 Uiso 1 1 calc R U . . .
C24 C 0.3365(2) 0.8591(4) 0.49800(12) 0.0191(9) Uani 1 1 d . . . . .
H24A H 0.3317 0.8299 0.4735 0.029 Uiso 1 1 calc R U . . .
H24B H 0.3730 0.9169 0.4988 0.029 Uiso 1 1 calc R U . . .
H24C H 0.2939 0.8951 0.5056 0.029 Uiso 1 1 calc R U . . .
C25 C 0.4252(2) 0.4122(4) 0.66506(12) 0.0140(8) Uani 1 1 d . . . . .
C26 C 0.3622(2) 0.3552(4) 0.67453(12) 0.0158(8) Uani 1 1 d . . . . .
C27 C 0.3612(3) 0.2378(4) 0.68245(14) 0.0234(10) Uani 1 1 d . . . . .
H27 H 0.3190 0.2022 0.6878 0.028 Uiso 1 1 calc R U . . .
C28 C 0.4193(3) 0.1698(4) 0.68287(16) 0.0265(11) Uani 1 1 d . . . . .
H28 H 0.4172 0.0893 0.6883 0.032 Uiso 1 1 calc R U . . .
C29 C 0.4806(3) 0.2234(4) 0.67514(14) 0.0221(10) Uani 1 1 d . . . . .
H29 H 0.5210 0.1785 0.6755 0.027 Uiso 1 1 calc R U . . .
C30 C 0.4845(2) 0.3406(4) 0.66689(12) 0.0167(9) Uani 1 1 d . . . . .
C31 C 0.2977(2) 0.4251(4) 0.67813(13) 0.0178(9) Uani 1 1 d . . . . .
H31 H 0.3046 0.5011 0.6656 0.021 Uiso 1 1 calc R U . . .
C32 C 0.2347(2) 0.3661(4) 0.66192(14) 0.0244(10) Uani 1 1 d . . . . .
H32A H 0.2434 0.3477 0.6367 0.037 Uiso 1 1 calc R U . . .
H32B H 0.1958 0.4188 0.6636 0.037 Uiso 1 1 calc R U . . .
H32C H 0.2249 0.2944 0.6751 0.037 Uiso 1 1 calc R U . . .
C33 C 0.2833(3) 0.4503(4) 0.71757(13) 0.0233(10) Uani 1 1 d . . . . .
H33A H 0.2415 0.4958 0.7196 0.035 Uiso 1 1 calc R U . . .
H33B H 0.3211 0.4944 0.7278 0.035 Uiso 1 1 calc R U . . .
H33C H 0.2781 0.3769 0.7305 0.035 Uiso 1 1 calc R U . . .
C34 C 0.5543(2) 0.3936(4) 0.66057(12) 0.0169(9) Uani 1 1 d . . . . .
H34 H 0.5474 0.4774 0.6546 0.020 Uiso 1 1 calc R U . . .
C35 C 0.5920(2) 0.3378(4) 0.62903(15) 0.0234(9) Uani 1 1 d . . . . .
H35A H 0.5639 0.3424 0.6075 0.035 Uiso 1 1 calc R U . . .
H35B H 0.6016 0.2561 0.6345 0.035 Uiso 1 1 calc R U . . .
H35C H 0.6348 0.3791 0.6249 0.035 Uiso 1 1 calc R U . . .
C36 C 0.5976(2) 0.3888(4) 0.69440(13) 0.0239(10) Uani 1 1 d . . . . .
H36A H 0.6081 0.3077 0.7001 0.036 Uiso 1 1 calc R U . . .
H36B H 0.5727 0.4240 0.7143 0.036 Uiso 1 1 calc R U . . .
H36C H 0.6399 0.4317 0.6905 0.036 Uiso 1 1 calc R U . . .
C37 C 0.5321(2) 0.8877(4) 0.67700(13) 0.0214(10) Uani 1 1 d . . . . .
H37A H 0.4891 0.9270 0.6834 0.026 Uiso 1 1 calc R U . . .
H37B H 0.5500 0.9229 0.6548 0.026 Uiso 1 1 calc R U . . .
C38 C 0.5832(2) 0.8983(4) 0.70708(14) 0.0249(11) Uani 1 1 d . . . . .
H38A H 0.5763 0.9709 0.7208 0.030 Uiso 1 1 calc R U . . .
H38B H 0.6302 0.8965 0.6978 0.030 Uiso 1 1 calc R U . . .
C39 C 0.5683(3) 0.7922(4) 0.72992(13) 0.0249(10) Uani 1 1 d . . . . .
H39A H 0.5299 0.8069 0.7464 0.030 Uiso 1 1 calc R U . . .
H39B H 0.6086 0.7693 0.7441 0.030 Uiso 1 1 calc R U . . .
C40 C 0.5504(2) 0.6998(4) 0.70252(13) 0.0197(9) Uani 1 1 d . . . . .
H40A H 0.5913 0.6564 0.6950 0.024 Uiso 1 1 calc R U . . .
H40B H 0.5171 0.6442 0.7125 0.024 Uiso 1 1 calc R U . . .
C41 C 0.4888(2) 0.9013(4) 0.44948(12) 0.0151(8) Uani 1 1 d . . . . .
C42 C 0.5104(2) 0.8467(4) 0.48081(12) 0.0160(8) Uani 1 1 d . . . . .
H42 H 0.5264 0.8833 0.5020 0.019 Uiso 1 1 calc R U . . .
C43 C 0.5040(2) 0.7292(4) 0.47484(11) 0.0140(8) Uani 1 1 d . . . . .
C44 C 0.4852(3) 1.0307(4) 0.44197(13) 0.0200(9) Uani 1 1 d . . . . .
C45 C 0.4148(2) 1.0636(4) 0.42796(14) 0.0218(10) Uani 1 1 d . . . . .
H45A H 0.4125 1.1479 0.4245 0.033 Uiso 1 1 calc R U . . .
H45B H 0.3804 1.0396 0.4453 0.033 Uiso 1 1 calc R U . . .
H45C H 0.4067 1.0243 0.4051 0.033 Uiso 1 1 calc R U . . .
C46 C 0.5389(3) 1.0632(4) 0.41453(15) 0.0264(12) Uani 1 1 d . . . . .
H46A H 0.5316 1.0184 0.3926 0.040 Uiso 1 1 calc R U . . .
H46B H 0.5840 1.0457 0.4242 0.040 Uiso 1 1 calc R U . . .
H46C H 0.5358 1.1464 0.4092 0.040 Uiso 1 1 calc R U . . .
C47 C 0.4985(3) 1.0983(4) 0.47674(15) 0.0321(13) Uani 1 1 d . . . . .
H47A H 0.5434 1.0780 0.4860 0.048 Uiso 1 1 calc R U . . .
H47B H 0.4639 1.0780 0.4945 0.048 Uiso 1 1 calc R U . . .
H47C H 0.4966 1.1819 0.4719 0.048 Uiso 1 1 calc R U . . .
C48 C 0.5206(2) 0.6309(4) 0.49943(12) 0.0175(9) Uani 1 1 d . . . . .
H48A H 0.4847 0.5722 0.4981 0.026 Uiso 1 1 calc R U . . .
H48B H 0.5241 0.6600 0.5240 0.026 Uiso 1 1 calc R U . . .
H48C H 0.5638 0.5961 0.4923 0.026 Uiso 1 1 calc R U . . .
C49 C 0.2790(2) 0.6543(4) 0.41235(11) 0.0141(8) Uani 1 1 d . . . . .
C50 C 0.2772(2) 0.5346(4) 0.41789(12) 0.0162(8) Uani 1 1 d . . . . .
H50 H 0.2380 0.4874 0.4202 0.019 Uiso 1 1 calc R U . . .
C51 C 0.3436(2) 0.4982(3) 0.41934(11) 0.0148(8) Uani 1 1 d . . . . .
C52 C 0.2198(2) 0.7370(4) 0.40906(12) 0.0173(9) Uani 1 1 d . . . . .
C53 C 0.2439(2) 0.8595(4) 0.39920(15) 0.0250(10) Uani 1 1 d . . . . .
H53A H 0.2662 0.8576 0.3758 0.038 Uiso 1 1 calc R U . . .
H53B H 0.2760 0.8872 0.4173 0.038 Uiso 1 1 calc R U . . .
H53C H 0.2049 0.9121 0.3982 0.038 Uiso 1 1 calc R U . . .
C54 C 0.1710(3) 0.6930(4) 0.38013(15) 0.0277(11) Uani 1 1 d . . . . .
H54A H 0.1331 0.7475 0.3777 0.042 Uiso 1 1 calc R U . . .
H54B H 0.1537 0.6164 0.3869 0.042 Uiso 1 1 calc R U . . .
H54C H 0.1951 0.6872 0.3573 0.042 Uiso 1 1 calc R U . . .
C55 C 0.1817(3) 0.7408(5) 0.44484(14) 0.0265(11) Uani 1 1 d . . . . .
H55A H 0.1440 0.7960 0.4431 0.040 Uiso 1 1 calc R U . . .
H55B H 0.2127 0.7656 0.4638 0.040 Uiso 1 1 calc R U . . .
H55C H 0.1640 0.6633 0.4504 0.040 Uiso 1 1 calc R U . . .
C56 C 0.3717(2) 0.3781(4) 0.42236(13) 0.0195(9) Uani 1 1 d . . . . .
H56A H 0.3924 0.3556 0.3996 0.029 Uiso 1 1 calc R U . . .
H56B H 0.3351 0.3239 0.4282 0.029 Uiso 1 1 calc R U . . .
H56C H 0.4061 0.3761 0.4413 0.029 Uiso 1 1 calc R U . . .
C57 C 0.5390(2) 0.6000(4) 0.33306(12) 0.0156(8) Uani 1 1 d . . . . .
C58 C 0.5777(2) 0.5130(4) 0.34910(13) 0.0167(9) Uani 1 1 d . . . . .
H58 H 0.6133 0.4698 0.3383 0.020 Uiso 1 1 calc R U . . .
C59 C 0.5542(2) 0.5018(3) 0.38358(12) 0.0141(8) Uani 1 1 d . . . . .
C60 C 0.5451(2) 0.6421(4) 0.29465(12) 0.0163(9) Uani 1 1 d . . . . .
C61 C 0.4874(3) 0.7228(4) 0.28447(13) 0.0198(10) Uani 1 1 d . . . . .
H61A H 0.4938 0.7498 0.2598 0.030 Uiso 1 1 calc R U . . .
H61B H 0.4869 0.7897 0.3007 0.030 Uiso 1 1 calc R U . . .
H61C H 0.4442 0.6811 0.2863 0.030 Uiso 1 1 calc R U . . .
C62 C 0.6131(2) 0.7065(4) 0.29030(13) 0.0219(10) Uani 1 1 d . . . . .
H62A H 0.6181 0.7323 0.2655 0.033 Uiso 1 1 calc R U . . .
H62B H 0.6504 0.6540 0.2964 0.033 Uiso 1 1 calc R U . . .
H62C H 0.6140 0.7741 0.3062 0.033 Uiso 1 1 calc R U . . .
C63 C 0.5448(3) 0.5366(4) 0.26960(12) 0.0226(10) Uani 1 1 d . . . . .
H63A H 0.5492 0.5629 0.2448 0.034 Uiso 1 1 calc R U . . .
H63B H 0.5021 0.4940 0.2724 0.034 Uiso 1 1 calc R U . . .
H63C H 0.5828 0.4854 0.2756 0.034 Uiso 1 1 calc R U . . .
C64 C 0.5762(2) 0.4183(4) 0.41158(13) 0.0210(10) Uani 1 1 d . . . . .
H64A H 0.5381 0.3681 0.4182 0.032 Uiso 1 1 calc R U . . .
H64B H 0.5917 0.4612 0.4327 0.032 Uiso 1 1 calc R U . . .
H64C H 0.6135 0.3706 0.4023 0.032 Uiso 1 1 calc R U . . .
C65 C 0.4304(2) 1.0731(4) 0.33403(11) 0.0154(8) Uani 1 1 d . . . . .
C66 C 0.4945(2) 1.1256(4) 0.32601(12) 0.0162(9) Uani 1 1 d . . . . .
C67 C 0.5002(2) 1.2450(4) 0.32249(13) 0.0196(9) Uani 1 1 d . . . . .
H67 H 0.5436 1.2780 0.3183 0.023 Uiso 1 1 calc R U . . .
C68 C 0.4443(2) 1.3177(4) 0.32486(14) 0.0200(10) Uani 1 1 d . . . . .
H68 H 0.4492 1.3996 0.3233 0.024 Uiso 1 1 calc R U . . .
C69 C 0.3811(2) 1.2678(4) 0.32955(12) 0.0191(9) Uani 1 1 d . . . . .
H69 H 0.3421 1.3163 0.3296 0.023 Uiso 1 1 calc R U . . .
C70 C 0.3731(2) 1.1494(4) 0.33412(12) 0.0153(8) Uani 1 1 d . . . . .
C71 C 0.5552(2) 1.0471(4) 0.31920(13) 0.0199(9) Uani 1 1 d . . . . .
H71 H 0.5492 0.9755 0.3340 0.024 Uiso 1 1 calc R U . . .
C72 C 0.6238(3) 1.0998(5) 0.32871(16) 0.0334(13) Uani 1 1 d . . . . .
H72A H 0.6595 1.0418 0.3249 0.050 Uiso 1 1 calc R U . . .
H72B H 0.6237 1.1237 0.3539 0.050 Uiso 1 1 calc R U . . .
H72C H 0.6323 1.1675 0.3135 0.050 Uiso 1 1 calc R U . . .
C73 C 0.5537(3) 1.0102(4) 0.27973(14) 0.0290(11) Uani 1 1 d . . . . .
H73A H 0.5628 1.0778 0.2645 0.044 Uiso 1 1 calc R U . . .
H73B H 0.5089 0.9784 0.2739 0.044 Uiso 1 1 calc R U . . .
H73C H 0.5883 0.9507 0.2755 0.044 Uiso 1 1 calc R U . . .
C74 C 0.3021(2) 1.0996(4) 0.33806(12) 0.0188(9) Uani 1 1 d . . . . .
H74 H 0.3070 1.0156 0.3443 0.023 Uiso 1 1 calc R U . . .
C75 C 0.2611(2) 1.1567(4) 0.36775(16) 0.0272(10) Uani 1 1 d . . . . .
H75A H 0.2542 1.2391 0.3621 0.041 Uiso 1 1 calc R U . . .
H75B H 0.2856 1.1498 0.3904 0.041 Uiso 1 1 calc R U . . .
H75C H 0.2170 1.1181 0.3698 0.041 Uiso 1 1 calc R U . . .
C76 C 0.2638(3) 1.1059(5) 0.30262(15) 0.0361(13) Uani 1 1 d . . . . .
H76A H 0.2888 1.0627 0.2843 0.054 Uiso 1 1 calc R U . . .
H76B H 0.2593 1.1872 0.2952 0.054 Uiso 1 1 calc R U . . .
H76C H 0.2186 1.0717 0.3056 0.054 Uiso 1 1 calc R U . . .
C77 C 0.3061(2) 0.7602(4) 0.29421(13) 0.0198(9) Uani 1 1 d . . . . .
H77A H 0.3413 0.7989 0.2796 0.024 Uiso 1 1 calc R U . . .
H77B H 0.2704 0.8176 0.3001 0.024 Uiso 1 1 calc R U . . .
C78 C 0.2764(3) 0.6580(4) 0.27438(14) 0.0260(11) Uani 1 1 d . . . . .
H78A H 0.2821 0.6673 0.2482 0.031 Uiso 1 1 calc R U . . .
H78B H 0.2275 0.6494 0.2798 0.031 Uiso 1 1 calc R U . . .
C79 C 0.3162(3) 0.5538(4) 0.28796(13) 0.0252(10) Uani 1 1 d . . . . .
H79A H 0.2895 0.4812 0.2859 0.030 Uiso 1 1 calc R U . . .
H79B H 0.3594 0.5445 0.2749 0.030 Uiso 1 1 calc R U . . .
C80 C 0.3282(2) 0.5863(4) 0.32667(12) 0.0183(9) Uani 1 1 d . . . . .
H80A H 0.2893 0.5624 0.3417 0.022 Uiso 1 1 calc R U . . .
H80B H 0.3697 0.5484 0.3359 0.022 Uiso 1 1 calc R U . . .
C81 C 0.1935(3) 1.2479(5) 0.48035(18) 0.0399(16) Uani 1 1 d . . . . .
H81A H 0.1578 1.2602 0.4621 0.048 Uiso 1 1 calc R U . . .
H81B H 0.2293 1.3075 0.4774 0.048 Uiso 1 1 calc R U . . .
C82 C 0.1641(3) 1.2495(5) 0.51840(18) 0.0394(15) Uani 1 1 d . . . . .
H82A H 0.1996 1.2644 0.5365 0.047 Uiso 1 1 calc R U . . .
H82B H 0.1276 1.3080 0.5209 0.047 Uiso 1 1 calc R U . . .
C83 C 0.1369(3) 1.1277(5) 0.52103(18) 0.0404(15) Uani 1 1 d . . . . .
H83A H 0.1372 1.1011 0.5462 0.049 Uiso 1 1 calc R U . . .
H83B H 0.0898 1.1245 0.5120 0.049 Uiso 1 1 calc R U . . .
C84 C 0.2222(3) 1.1270(6) 0.47844(19) 0.0427(15) Uani 1 1 d . . . . .
H84A H 0.2225 1.0990 0.4534 0.051 Uiso 1 1 calc R U . . .
H84B H 0.2692 1.1258 0.4877 0.051 Uiso 1 1 calc R U . . .
N1 N 0.47324(18) 0.8961(3) 0.58281(10) 0.0132(7) Uani 1 1 d . . . . .
N2 N 0.51425(19) 0.7987(3) 0.58680(10) 0.0136(7) Uani 1 1 d . . . . .
N3 N 0.35388(18) 0.9040(3) 0.60973(10) 0.0144(7) Uani 1 1 d . . . . .
N4 N 0.36258(18) 0.8353(3) 0.63983(9) 0.0139(7) Uani 1 1 d . . . . .
N5 N 0.37788(19) 0.7745(3) 0.55595(10) 0.0139(7) Uani 1 1 d . . . . .
N6 N 0.3879(2) 0.6670(3) 0.57169(10) 0.0150(7) Uani 1 1 d . . . . .
N7 N 0.42796(19) 0.5257(3) 0.65473(10) 0.0143(7) Uani 1 1 d . . . . .
N8 N 0.47980(19) 0.7151(3) 0.44130(10) 0.0120(7) Uani 1 1 d . . . . .
N9 N 0.47105(19) 0.8216(3) 0.42509(10) 0.0122(7) Uani 1 1 d . . . . .
N10 N 0.38376(18) 0.5930(3) 0.41525(9) 0.0119(7) Uani 1 1 d . . . . .
N11 N 0.34367(19) 0.6908(3) 0.41055(10) 0.0125(7) Uani 1 1 d . . . . .
N12 N 0.50368(17) 0.5804(3) 0.38825(9) 0.0126(7) Uani 1 1 d . . . . .
N13 N 0.49440(18) 0.6429(3) 0.35708(9) 0.0136(7) Uani 1 1 d . . . . .
N14 N 0.4246(2) 0.9579(3) 0.34213(10) 0.0158(7) Uani 1 1 d . . . . .
O1 O 0.52138(16) 0.7631(3) 0.67235(8) 0.0158(6) Uani 1 1 d . . . . .
O2 O 0.33569(17) 0.7118(3) 0.32695(9) 0.0158(6) Uani 1 1 d . . . . .
O3 O 0.1798(3) 1.0559(3) 0.49983(14) 0.0476(10) Uani 1 1 d . . . . .
B1 B 0.3955(3) 0.8885(4) 0.57508(14) 0.0142(9) Uani 1 1 d . . . . .
H1 H 0.384(2) 0.960(4) 0.5579(12) 0.009(11) Uiso 1 1 d . . . . .
B2 B 0.4614(3) 0.5991(4) 0.42271(13) 0.0133(9) Uani 1 1 d . . . . .
H2 H 0.475(2) 0.534(4) 0.4405(12) 0.003(10) Uiso 1 1 d . . . . .
Dy1 Dy 0.44445(2) 0.67829(2) 0.63016(2) 0.01155(4) Uani 1 1 d . . . . .
Dy2 Dy 0.41378(2) 0.80433(2) 0.36675(2) 0.01176(4) Uani 1 1 d . . . . .

loop_
_atom_site_aniso_label
_atom_site_aniso_U_11
_atom_site_aniso_U_22
_atom_site_aniso_U_33
_atom_site_aniso_U_23
_atom_site_aniso_U_13
_atom_site_aniso_U_12
C1 0.013(2) 0.019(2) 0.012(2) 0.0018(15) 0.0004(16) -0.0004(16)
C2 0.014(2) 0.020(2) 0.022(2) 0.0003(17) -0.0003(18) -0.0027(17)
C3 0.021(2) 0.0118(18) 0.017(2) -0.0027(15) -0.0010(18) -0.0029(16)
C4 0.011(2) 0.018(2) 0.020(2) 0.0020(17) 0.0006(17) 0.0005(16)
C5 0.020(2) 0.018(2) 0.036(3) 0.003(2) 0.000(2) 0.0033(18)
C6 0.018(2) 0.036(3) 0.027(3) -0.003(2) 0.005(2) 0.003(2)
C7 0.017(2) 0.032(3) 0.027(3) -0.003(2) -0.004(2) 0.0058(19)
C8 0.024(2) 0.013(2) 0.028(3) -0.0012(18) -0.002(2) 0.0006(17)
C9 0.013(2) 0.0149(19) 0.016(2) -0.0023(16) 0.0024(16) -0.0011(15)
C10 0.013(2) 0.017(2) 0.021(2) -0.0017(17) 0.0031(17) 0.0017(16)
C11 0.016(2) 0.0111(18) 0.022(2) 0.0017(16) 0.0004(17) -0.0017(16)
C12 0.013(2) 0.026(2) 0.014(2) -0.0027(17) -0.0009(16) 0.0033(17)
C13 0.019(2) 0.024(2) 0.017(2) -0.0052(18) 0.0014(19) 0.0024(19)
C14 0.019(2) 0.033(3) 0.022(2) 0.005(2) -0.0007(19) -0.004(2)
C15 0.027(3) 0.036(3) 0.019(3) -0.008(2) -0.001(2) 0.011(2)
C16 0.022(2) 0.015(2) 0.037(3) 0.0090(19) 0.006(2) 0.0079(18)
C17 0.015(2) 0.0150(19) 0.014(2) 0.0000(16) 0.0022(17) -0.0002(16)
C18 0.014(2) 0.021(2) 0.016(2) -0.0035(16) 0.0020(17) 0.0005(16)
C19 0.0106(19) 0.019(2) 0.015(2) 0.0004(16) 0.0013(16) 0.0012(15)
C20 0.025(2) 0.0137(19) 0.020(2) -0.0023(16) -0.0002(19) -0.0031(17)
C21 0.032(3) 0.018(2) 0.021(3) 0.0000(18) 0.001(2) 0.0046(19)
C22 0.038(3) 0.021(2) 0.027(3) 0.003(2) 0.003(2) -0.008(2)
C23 0.051(4) 0.018(2) 0.025(3) -0.0089(19) -0.002(2) -0.005(2)
C24 0.020(2) 0.022(2) 0.015(2) 0.0036(17) -0.0008(19) 0.0018(17)
C25 0.018(2) 0.0119(18) 0.012(2) 0.0001(15) -0.0007(17) -0.0011(15)
C26 0.016(2) 0.0148(19) 0.016(2) 0.0030(16) -0.0017(17) -0.0024(16)
C27 0.021(2) 0.017(2) 0.033(3) 0.0034(19) 0.008(2) -0.0024(18)
C28 0.027(3) 0.017(2) 0.035(3) 0.005(2) 0.006(2) 0.0016(19)
C29 0.019(2) 0.017(2) 0.031(3) 0.0009(19) 0.003(2) 0.0049(18)
C30 0.016(2) 0.017(2) 0.018(2) 0.0010(16) 0.0008(17) -0.0010(16)
C31 0.017(2) 0.016(2) 0.020(2) 0.0034(17) -0.0009(18) -0.0038(17)
C32 0.017(2) 0.026(2) 0.030(3) 0.003(2) -0.002(2) -0.0042(19)
C33 0.025(2) 0.023(2) 0.022(2) 0.0018(18) 0.0047(19) 0.0033(19)
C34 0.016(2) 0.0153(19) 0.019(2) 0.0026(16) 0.0010(17) 0.0019(16)
C35 0.018(2) 0.029(2) 0.023(2) 0.001(2) 0.004(3) 0.0005(16)
C36 0.019(2) 0.030(3) 0.022(3) 0.004(2) 0.0008(19) -0.0002(19)
C37 0.023(2) 0.018(2) 0.023(2) -0.0006(18) 0.000(2) 0.0004(18)
C38 0.019(2) 0.027(2) 0.029(3) -0.013(2) 0.001(2) -0.0044(19)
C39 0.023(2) 0.035(3) 0.016(2) -0.0029(19) -0.0020(19) 0.003(2)
C40 0.019(2) 0.023(2) 0.018(2) 0.0049(17) -0.0040(18) 0.0035(18)
C41 0.013(2) 0.0145(19) 0.018(2) -0.0010(16) 0.0038(17) -0.0005(16)
C42 0.015(2) 0.020(2) 0.013(2) -0.0024(16) -0.0022(16) 0.0011(16)
C43 0.0100(19) 0.021(2) 0.011(2) 0.0004(16) -0.0003(15) 0.0009(15)
C44 0.030(3) 0.0113(18) 0.018(2) -0.0034(16) -0.0012(19) -0.0034(17)
C45 0.030(3) 0.015(2) 0.020(3) -0.0012(17) 0.0010(19) 0.0047(18)
C46 0.031(3) 0.022(2) 0.026(3) 0.000(2) 0.002(2) -0.009(2)
C47 0.052(4) 0.018(2) 0.026(3) -0.007(2) -0.009(3) -0.003(2)
C48 0.020(2) 0.018(2) 0.014(2) 0.0025(16) -0.0017(18) 0.0025(17)
C49 0.014(2) 0.0169(19) 0.011(2) 0.0007(15) 0.0006(16) -0.0032(16)
C50 0.015(2) 0.0164(19) 0.017(2) 0.0029(16) 0.0007(17) -0.0029(16)
C51 0.020(2) 0.0135(18) 0.011(2) 0.0000(15) -0.0001(17) -0.0033(16)
C52 0.015(2) 0.019(2) 0.018(2) -0.0010(16) -0.0003(17) -0.0002(17)
C53 0.019(2) 0.020(2) 0.035(3) 0.004(2) -0.001(2) 0.0054(18)
C54 0.027(3) 0.023(2) 0.033(3) -0.0003(19) -0.018(2) 0.0034(19)
C55 0.021(2) 0.034(3) 0.024(3) -0.002(2) 0.010(2) 0.002(2)
C56 0.025(2) 0.0130(19) 0.020(2) -0.0028(17) 0.0027(19) -0.0013(17)
C57 0.015(2) 0.0144(19) 0.017(2) -0.0011(16) -0.0024(17) -0.0035(16)
C58 0.017(2) 0.0132(19) 0.020(2) -0.0013(16) 0.0013(17) 0.0025(16)
C59 0.0122(19) 0.0122(18) 0.018(2) 0.0011(15) 0.0011(17) 0.0002(15)
C60 0.014(2) 0.018(2) 0.016(2) 0.0013(16) 0.0004(17) -0.0022(16)
C61 0.020(2) 0.023(2) 0.017(2) 0.0003(18) 0.0001(18) -0.0032(19)
C62 0.018(2) 0.027(2) 0.021(2) 0.0055(19) -0.0003(19) -0.0034(19)
C63 0.026(3) 0.025(2) 0.016(2) -0.0036(18) 0.0029(19) 0.0012(19)
C64 0.021(2) 0.021(2) 0.021(2) 0.0008(18) 0.0056(18) 0.0093(18)
C65 0.020(2) 0.0163(19) 0.010(2) 0.0008(15) 0.0004(17) -0.0011(16)
C66 0.017(2) 0.0159(19) 0.016(2) 0.0043(16) -0.0005(17) 0.0020(16)
C67 0.019(2) 0.019(2) 0.021(2) 0.0002(18) -0.0006(18) -0.0078(18)
C68 0.025(3) 0.0118(19) 0.024(3) 0.0014(16) 0.0020(19) -0.0011(17)
C69 0.019(2) 0.018(2) 0.021(2) 0.0021(17) 0.0042(18) 0.0038(17)
C70 0.015(2) 0.0151(19) 0.016(2) 0.0015(16) 0.0004(17) -0.0026(16)
C71 0.018(2) 0.019(2) 0.023(2) 0.0074(18) 0.0024(19) -0.0007(18)
C72 0.019(3) 0.035(3) 0.046(3) 0.011(2) 0.003(2) 0.000(2)
C73 0.035(3) 0.020(2) 0.032(3) 0.008(2) 0.013(2) 0.009(2)
C74 0.017(2) 0.0156(19) 0.024(2) 0.0025(17) -0.0018(18) -0.0010(16)
C75 0.018(2) 0.038(2) 0.026(2) -0.002(3) 0.005(2) -0.0037(18)
C76 0.024(3) 0.053(4) 0.031(3) -0.007(3) -0.004(2) -0.010(3)
C77 0.016(2) 0.023(2) 0.020(2) 0.0016(18) -0.0034(18) 0.0008(18)
C78 0.025(3) 0.029(3) 0.024(3) -0.007(2) -0.010(2) 0.007(2)
C79 0.029(3) 0.022(2) 0.025(3) -0.0036(19) -0.003(2) 0.0007(19)
C80 0.024(2) 0.0159(19) 0.015(2) -0.0032(16) -0.0025(18) -0.0029(17)
C81 0.039(4) 0.040(3) 0.041(4) 0.003(3) -0.010(3) -0.013(3)
C82 0.042(4) 0.037(3) 0.039(4) -0.007(3) -0.011(3) 0.002(3)
C83 0.036(3) 0.044(3) 0.041(4) 0.000(3) 0.009(3) -0.004(3)
C84 0.033(3) 0.052(4) 0.043(4) 0.002(3) 0.006(3) 0.005(3)
N1 0.0148(17) 0.0095(15) 0.0154(18) 0.0006(13) 0.0006(14) 0.0005(13)
N2 0.0148(18) 0.0138(16) 0.0121(18) 0.0005(13) 0.0014(14) 0.0012(13)
N3 0.0129(17) 0.0134(16) 0.0168(19) -0.0001(13) 0.0021(14) 0.0005(13)
N4 0.0142(17) 0.0145(16) 0.0130(18) -0.0006(12) -0.0005(13) 0.0002(13)
N5 0.0129(18) 0.0125(16) 0.0162(19) 0.0020(14) 0.0024(14) 0.0011(14)
N6 0.0181(19) 0.0122(16) 0.0146(19) 0.0002(13) -0.0017(15) 0.0021(14)
N7 0.0164(18) 0.0136(16) 0.0130(18) 0.0003(13) 0.0015(14) -0.0005(13)
N8 0.0102(17) 0.0125(16) 0.0133(18) 0.0002(13) 0.0009(14) 0.0023(14)
N9 0.0143(18) 0.0130(16) 0.0094(17) 0.0001(12) -0.0028(14) -0.0006(13)
N10 0.0146(17) 0.0114(15) 0.0098(17) 0.0005(12) 0.0003(13) 0.0014(13)
N11 0.0120(17) 0.0134(17) 0.0121(18) 0.0014(13) 0.0016(14) 0.0014(13)
N12 0.0138(17) 0.0127(15) 0.0113(17) 0.0006(13) -0.0002(13) 0.0022(13)
N13 0.0141(17) 0.0143(16) 0.0125(18) 0.0018(12) -0.0007(13) -0.0015(13)
N14 0.0154(18) 0.0140(16) 0.0180(19) 0.0006(14) 0.0002(15) -0.0015(14)
O1 0.0176(16) 0.0141(14) 0.0156(15) 0.0007(12) -0.0025(12) -0.0027(12)
O2 0.0162(16) 0.0154(14) 0.0157(16) 0.0002(11) -0.0036(13) -0.0011(12)
O3 0.054(3) 0.031(2) 0.058(3) -0.002(2) 0.016(2) 0.001(2)
B1 0.015(2) 0.012(2) 0.015(2) -0.0005(17) -0.0014(19) 0.0020(17)
B2 0.015(2) 0.011(2) 0.014(2) -0.0002(16) -0.0004(18) 0.0017(17)
Dy1 0.01112(8) 0.01180(7) 0.01173(8) 0.00070(8) 0.00027(8) -0.00014(6)
Dy2 0.01208(8) 0.01134(7) 0.01187(8) 0.00105(8) -0.00049(8) -0.00072(6)

loop_
_atom_type_symbol
_atom_type_description
_atom_type_scat_dispersion_real
_atom_type_scat_dispersion_imag
_atom_type_scat_source
C C 0.0033 0.0016 'International Tables Vol C Tables 4.2.6.8 and 6.1.1.4'
H H 0.0000 0.0000 'International Tables Vol C Tables 4.2.6.8 and 6.1.1.4'
N N 0.0061 0.0033 'International Tables Vol C Tables 4.2.6.8 and 6.1.1.4'
O O 0.0106 0.0060 'International Tables Vol C Tables 4.2.6.8 and 6.1.1.4'
B B 0.0013 0.0007 'International Tables Vol C Tables 4.2.6.8 and 6.1.1.4'
Dy Dy -0.1892 4.4098 'International Tables Vol C Tables 4.2.6.8 and 6.1.1.4'

loop_
_geom_angle_atom_site_label_1
_geom_angle_atom_site_label_2
_geom_angle_atom_site_label_3
_geom_angle
_geom_angle_site_symmetry_1
_geom_angle_site_symmetry_3
_geom_angle_publ_flag
N2 C1 C2 110.2(4) . . ?
N2 C1 C4 122.5(4) . . ?
C2 C1 C4 127.3(4) . . ?
C3 C2 C1 106.1(4) . . ?
C3 C2 H2A 127.0 . . ?
C1 C2 H2A 127.0 . . ?
N1 C3 C2 107.9(4) . . ?
N1 C3 C8 123.0(4) . . ?
C2 C3 C8 129.0(4) . . ?
C1 C4 C5 110.8(4) . . ?
C1 C4 C6 109.0(4) . . ?
C5 C4 C6 110.2(4) . . ?
C1 C4 C7 108.9(4) . . ?
C5 C4 C7 109.3(4) . . ?
C6 C4 C7 108.5(4) . . ?
C4 C5 H5A 109.5 . . ?
C4 C5 H5B 109.5 . . ?
H5A C5 H5B 109.5 . . ?
C4 C5 H5C 109.5 . . ?
H5A C5 H5C 109.5 . . ?
H5B C5 H5C 109.5 . . ?
C4 C6 H6A 109.5 . . ?
C4 C6 H6B 109.5 . . ?
H6A C6 H6B 109.5 . . ?
C4 C6 H6C 109.5 . . ?
H6A C6 H6C 109.5 . . ?
H6B C6 H6C 109.5 . . ?
C4 C7 H7A 109.5 . . ?
C4 C7 H7B 109.5 . . ?
H7A C7 H7B 109.5 . . ?
C4 C7 H7C 109.5 . . ?
H7A C7 H7C 109.5 . . ?
H7B C7 H7C 109.5 . . ?
C3 C8 H8A 109.5 . . ?
C3 C8 H8B 109.5 . . ?
H8A C8 H8B 109.5 . . ?
C3 C8 H8C 109.5 . . ?
H8A C8 H8C 109.5 . . ?
H8B C8 H8C 109.5 . . ?
N4 C9 C10 109.6(4) . . ?
N4 C9 C12 123.8(4) . . ?
C10 C9 C12 126.6(4) . . ?
C11 C10 C9 107.1(4) . . ?
C11 C10 H10 126.5 . . ?
C9 C10 H10 126.5 . . ?
N3 C11 C10 107.4(4) . . ?
N3 C11 C16 123.5(4) . . ?
C10 C11 C16 129.0(4) . . ?
C13 C12 C9 112.7(4) . . ?
C13 C12 C15 110.0(4) . . ?
C9 C12 C15 108.3(4) . . ?
C13 C12 C14 109.0(4) . . ?
C9 C12 C14 108.4(4) . . ?
C15 C12 C14 108.3(4) . . ?
C12 C13 H13A 109.5 . . ?
C12 C13 H13B 109.5 . . ?
H13A C13 H13B 109.5 . . ?
C12 C13 H13C 109.5 . . ?
H13A C13 H13C 109.5 . . ?
H13B C13 H13C 109.5 . . ?
C12 C14 H14A 109.5 . . ?
C12 C14 H14B 109.5 . . ?
H14A C14 H14B 109.5 . . ?
C12 C14 H14C 109.5 . . ?
H14A C14 H14C 109.5 . . ?
H14B C14 H14C 109.5 . . ?
C12 C15 H15A 109.5 . . ?
C12 C15 H15B 109.5 . . ?
H15A C15 H15B 109.5 . . ?
C12 C15 H15C 109.5 . . ?
H15A C15 H15C 109.5 . . ?
H15B C15 H15C 109.5 . . ?
C11 C16 H16A 109.5 . . ?
C11 C16 H16B 109.5 . . ?
H16A C16 H16B 109.5 . . ?
C11 C16 H16C 109.5 . . ?
H16A C16 H16C 109.5 . . ?
H16B C16 H16C 109.5 . . ?
N6 C17 C18 109.8(4) . . ?
N6 C17 C20 122.3(4) . . ?
C18 C17 C20 127.9(4) . . ?
C19 C18 C17 106.2(4) . . ?
C19 C18 H18 126.9 . . ?
C17 C18 H18 126.9 . . ?
N5 C19 C18 107.8(4) . . ?
N5 C19 C24 123.8(4) . . ?
C18 C19 C24 128.4(4) . . ?
C17 C20 C23 109.7(4) . . ?
C17 C20 C21 110.8(4) . . ?
C23 C20 C21 108.4(4) . . ?
C17 C20 C22 109.1(4) . . ?
C23 C20 C22 109.4(4) . . ?
C21 C20 C22 109.5(4) . . ?
C20 C21 H21A 109.5 . . ?
C20 C21 H21B 109.5 . . ?
H21A C21 H21B 109.5 . . ?
C20 C21 H21C 109.5 . . ?
H21A C21 H21C 109.5 . . ?
H21B C21 H21C 109.5 . . ?
C20 C22 H22A 109.5 . . ?
C20 C22 H22B 109.5 . . ?
H22A C22 H22B 109.5 . . ?
C20 C22 H22C 109.5 . . ?
H22A C22 H22C 109.5 . . ?
H22B C22 H22C 109.5 . . ?
C20 C23 H23A 109.5 . . ?
C20 C23 H23B 109.5 . . ?
H23A C23 H23B 109.5 . . ?
C20 C23 H23C 109.5 . . ?
H23A C23 H23C 109.5 . . ?
H23B C23 H23C 109.5 . . ?
C19 C24 H24A 109.5 . . ?
C19 C24 H24B 109.5 . . ?
H24A C24 H24B 109.5 . . ?
C19 C24 H24C 109.5 . . ?
H24A C24 H24C 109.5 . . ?
H24B C24 H24C 109.5 . . ?
N7 C25 C30 122.1(4) . . ?
N7 C25 C26 122.6(4) . . ?
C30 C25 C26 115.4(4) . . ?
C27 C26 C25 120.5(4) . . ?
C27 C26 C31 119.3(4) . . ?
C25 C26 C31 120.1(4) . . ?
C26 C27 C28 122.8(4) . . ?
C26 C27 H27 118.6 . . ?
C28 C27 H27 118.6 . . ?
C29 C28 C27 117.8(4) . . ?
C29 C28 H28 121.1 . . ?
C27 C28 H28 121.1 . . ?
C30 C29 C28 121.8(5) . . ?
C30 C29 H29 119.1 . . ?
C28 C29 H29 119.1 . . ?
C29 C30 C25 121.6(4) . . ?
C29 C30 C34 118.3(4) . . ?
C25 C30 C34 120.1(4) . . ?
C26 C31 C33 110.1(4) . . ?
C26 C31 C32 114.1(4) . . ?
C33 C31 C32 108.2(4) . . ?
C26 C31 H31 108.1 . . ?
C33 C31 H31 108.1 . . ?
C32 C31 H31 108.1 . . ?
C31 C32 H32A 109.5 . . ?
C31 C32 H32B 109.5 . . ?
H32A C32 H32B 109.5 . . ?
C31 C32 H32C 109.5 . . ?
H32A C32 H32C 109.5 . . ?
H32B C32 H32C 109.5 . . ?
C31 C33 H33A 109.5 . . ?
C31 C33 H33B 109.5 . . ?
H33A C33 H33B 109.5 . . ?
C31 C33 H33C 109.5 . . ?
H33A C33 H33C 109.5 . . ?
H33B C33 H33C 109.5 . . ?
C30 C34 C36 111.3(4) . . ?
C30 C34 C35 112.9(4) . . ?
C36 C34 C35 110.5(4) . . ?
C30 C34 H34 107.3 . . ?
C36 C34 H34 107.3 . . ?
C35 C34 H34 107.3 . . ?
C34 C35 H35A 109.5 . . ?
C34 C35 H35B 109.5 . . ?
H35A C35 H35B 109.5 . . ?
C34 C35 H35C 109.5 . . ?
H35A C35 H35C 109.5 . . ?
H35B C35 H35C 109.5 . . ?
C34 C36 H36A 109.5 . . ?
C34 C36 H36B 109.5 . . ?
H36A C36 H36B 109.5 . . ?
C34 C36 H36C 109.5 . . ?
H36A C36 H36C 109.5 . . ?
H36B C36 H36C 109.5 . . ?
O1 C37 C38 105.3(4) . . ?
O1 C37 H37A 110.7 . . ?
C38 C37 H37A 110.7 . . ?
O1 C37 H37B 110.7 . . ?
C38 C37 H37B 110.7 . . ?
H37A C37 H37B 108.8 . . ?
C37 C38 C39 103.0(4) . . ?
C37 C38 H38A 111.2 . . ?
C39 C38 H38A 111.2 . . ?
C37 C38 H38B 111.2 . . ?
C39 C38 H38B 111.2 . . ?
H38A C38 H38B 109.1 . . ?
C38 C39 C40 103.2(4) . . ?
C38 C39 H39A 111.1 . . ?
C40 C39 H39A 111.1 . . ?
C38 C39 H39B 111.1 . . ?
C40 C39 H39B 111.1 . . ?
H39A C39 H39B 109.1 . . ?
O1 C40 C39 105.2(4) . . ?
O1 C40 H40A 110.7 . . ?
C39 C40 H40A 110.7 . . ?
O1 C40 H40B 110.7 . . ?
C39 C40 H40B 110.7 . . ?
H40A C40 H40B 108.8 . . ?
N9 C41 C42 110.1(4) . . ?
N9 C41 C44 122.2(4) . . ?
C42 C41 C44 127.7(4) . . ?
C43 C42 C41 106.1(4) . . ?
C43 C42 H42 126.9 . . ?
C41 C42 H42 126.9 . . ?
N8 C43 C42 107.5(4) . . ?
N8 C43 C48 123.9(4) . . ?
C42 C43 C48 128.6(4) . . ?
C41 C44 C46 109.5(4) . . ?
C41 C44 C45 110.4(4) . . ?
C46 C44 C45 109.9(4) . . ?
C41 C44 C47 109.4(4) . . ?
C46 C44 C47 109.1(4) . . ?
C45 C44 C47 108.6(4) . . ?
C44 C45 H45A 109.5 . . ?
C44 C45 H45B 109.5 . . ?
H45A C45 H45B 109.5 . . ?
C44 C45 H45C 109.5 . . ?
H45A C45 H45C 109.5 . . ?
H45B C45 H45C 109.5 . . ?
C44 C46 H46A 109.5 . . ?
C44 C46 H46B 109.5 . . ?
H46A C46 H46B 109.5 . . ?
C44 C46 H46C 109.5 . . ?
H46A C46 H46C 109.5 . . ?
H46B C46 H46C 109.5 . . ?
C44 C47 H47A 109.5 . . ?
C44 C47 H47B 109.5 . . ?
H47A C47 H47B 109.5 . . ?
C44 C47 H47C 109.5 . . ?
H47A C47 H47C 109.5 . . ?
H47B C47 H47C 109.5 . . ?
C43 C48 H48A 109.5 . . ?
C43 C48 H48B 109.5 . . ?
H48A C48 H48B 109.5 . . ?
C43 C48 H48C 109.5 . . ?
H48A C48 H48C 109.5 . . ?
H48B C48 H48C 109.5 . . ?
N11 C49 C50 109.8(4) . . ?
N11 C49 C52 122.2(4) . . ?
C50 C49 C52 128.0(4) . . ?
C51 C50 C49 106.4(4) . . ?
C51 C50 H50 126.8 . . ?
C49 C50 H50 126.8 . . ?
N10 C51 C50 107.9(4) . . ?
N10 C51 C56 122.4(4) . . ?
C50 C51 C56 129.6(4) . . ?
C49 C52 C53 111.1(4) . . ?
C49 C52 C54 109.6(4) . . ?
C53 C52 C54 109.2(4) . . ?
C49 C52 C55 109.0(4) . . ?
C53 C52 C55 109.5(4) . . ?
C54 C52 C55 108.4(4) . . ?
C52 C53 H53A 109.5 . . ?
C52 C53 H53B 109.5 . . ?
H53A C53 H53B 109.5 . . ?
C52 C53 H53C 109.5 . . ?
H53A C53 H53C 109.5 . . ?
H53B C53 H53C 109.5 . . ?
C52 C54 H54A 109.5 . . ?
C52 C54 H54B 109.5 . . ?
H54A C54 H54B 109.5 . . ?
C52 C54 H54C 109.5 . . ?
H54A C54 H54C 109.5 . . ?
H54B C54 H54C 109.5 . . ?
C52 C55 H55A 109.5 . . ?
C52 C55 H55B 109.5 . . ?
H55A C55 H55B 109.5 . . ?
C52 C55 H55C 109.5 . . ?
H55A C55 H55C 109.5 . . ?
H55B C55 H55C 109.5 . . ?
C51 C56 H56A 109.5 . . ?
C51 C56 H56B 109.5 . . ?
H56A C56 H56B 109.5 . . ?
C51 C56 H56C 109.5 . . ?
H56A C56 H56C 109.5 . . ?
H56B C56 H56C 109.5 . . ?
N13 C57 C58 109.5(4) . . ?
N13 C57 C60 124.2(4) . . ?
C58 C57 C60 126.3(4) . . ?
C59 C58 C57 106.6(4) . . ?
C59 C58 H58 126.7 . . ?
C57 C58 H58 126.7 . . ?
N12 C59 C58 107.8(4) . . ?
N12 C59 C64 123.7(4) . . ?
C58 C59 C64 128.4(4) . . ?
C61 C60 C57 111.9(4) . . ?
C61 C60 C63 109.2(4) . . ?
C57 C60 C63 109.0(4) . . ?
C61 C60 C62 109.4(4) . . ?
C57 C60 C62 108.7(4) . . ?
C63 C60 C62 108.7(4) . . ?
C60 C61 H61A 109.5 . . ?
C60 C61 H61B 109.5 . . ?
H61A C61 H61B 109.5 . . ?
C60 C61 H61C 109.5 . . ?
H61A C61 H61C 109.5 . . ?
H61B C61 H61C 109.5 . . ?
C60 C62 H62A 109.5 . . ?
C60 C62 H62B 109.5 . . ?
H62A C62 H62B 109.5 . . ?
C60 C62 H62C 109.5 . . ?
H62A C62 H62C 109.5 . . ?
H62B C62 H62C 109.5 . . ?
C60 C63 H63A 109.5 . . ?
C60 C63 H63B 109.5 . . ?
H63A C63 H63B 109.5 . . ?
C60 C63 H63C 109.5 . . ?
H63A C63 H63C 109.5 . . ?
H63B C63 H63C 109.5 . . ?
C59 C64 H64A 109.5 . . ?
C59 C64 H64B 109.5 . . ?
H64A C64 H64B 109.5 . . ?
C59 C64 H64C 109.5 . . ?
H64A C64 H64C 109.5 . . ?
H64B C64 H64C 109.5 . . ?
N14 C65 C70 122.0(4) . . ?
N14 C65 C66 121.9(4) . . ?
C70 C65 C66 116.1(4) . . ?
C67 C66 C65 120.5(4) . . ?
C67 C66 C71 120.7(4) . . ?
C65 C66 C71 118.6(4) . . ?
C66 C67 C68 121.9(4) . . ?
C66 C67 H67 119.0 . . ?
C68 C67 H67 119.0 . . ?
C69 C68 C67 118.3(4) . . ?
C69 C68 H68 120.8 . . ?
C67 C68 H68 120.8 . . ?
C70 C69 C68 121.8(4) . . ?
C70 C69 H69 119.1 . . ?
C68 C69 H69 119.1 . . ?
C69 C70 C65 121.0(4) . . ?
C69 C70 C74 119.3(4) . . ?
C65 C70 C74 119.8(4) . . ?
C66 C71 C72 115.0(4) . . ?
C66 C71 C73 108.1(4) . . ?
C72 C71 C73 110.6(4) . . ?
C66 C71 H71 107.6 . . ?
C72 C71 H71 107.6 . . ?
C73 C71 H71 107.6 . . ?
C71 C72 H72A 109.5 . . ?
C71 C72 H72B 109.5 . . ?
H72A C72 H72B 109.5 . . ?
C71 C72 H72C 109.5 . . ?
H72A C72 H72C 109.5 . . ?
H72B C72 H72C 109.5 . . ?
C71 C73 H73A 109.5 . . ?
C71 C73 H73B 109.5 . . ?
H73A C73 H73B 109.5 . . ?
C71 C73 H73C 109.5 . . ?
H73A C73 H73C 109.5 . . ?
H73B C73 H73C 109.5 . . ?
C70 C74 C75 113.4(4) . . ?
C70 C74 C76 110.7(4) . . ?
C75 C74 C76 110.5(4) . . ?
C70 C74 H74 107.3 . . ?
C75 C74 H74 107.3 . . ?
C76 C74 H74 107.3 . . ?
C74 C75 H75A 109.5 . . ?
C74 C75 H75B 109.5 . . ?
H75A C75 H75B 109.5 . . ?
C74 C75 H75C 109.5 . . ?
H75A C75 H75C 109.5 . . ?
H75B C75 H75C 109.5 . . ?
C74 C76 H76A 109.5 . . ?
C74 C76 H76B 109.5 . . ?
H76A C76 H76B 109.5 . . ?
C74 C76 H76C 109.5 . . ?
H76A C76 H76C 109.5 . . ?
H76B C76 H76C 109.5 . . ?
O2 C77 C78 105.6(4) . . ?
O2 C77 H77A 110.6 . . ?
C78 C77 H77A 110.6 . . ?
O2 C77 H77B 110.6 . . ?
C78 C77 H77B 110.6 . . ?
H77A C77 H77B 108.8 . . ?
C77 C78 C79 104.5(4) . . ?
C77 C78 H78A 110.9 . . ?
C79 C78 H78A 110.9 . . ?
C77 C78 H78B 110.9 . . ?
C79 C78 H78B 110.9 . . ?
H78A C78 H78B 108.9 . . ?
C80 C79 C78 101.8(4) . . ?
C80 C79 H79A 111.4 . . ?
C78 C79 H79A 111.4 . . ?
C80 C79 H79B 111.4 . . ?
C78 C79 H79B 111.4 . . ?
H79A C79 H79B 109.3 . . ?
O2 C80 C79 105.6(4) . . ?
O2 C80 H80A 110.6 . . ?
C79 C80 H80A 110.6 . . ?
O2 C80 H80B 110.6 . . ?
C79 C80 H80B 110.6 . . ?
H80A C80 H80B 108.7 . . ?
C84 C81 C82 101.4(5) . . ?
C84 C81 H81A 111.5 . . ?
C82 C81 H81A 111.5 . . ?
C84 C81 H81B 111.5 . . ?
C82 C81 H81B 111.5 . . ?
H81A C81 H81B 109.3 . . ?
C83 C82 C81 100.6(5) . . ?
C83 C82 H82A 111.6 . . ?
C81 C82 H82A 111.6 . . ?
C83 C82 H82B 111.6 . . ?
C81 C82 H82B 111.6 . . ?
H82A C82 H82B 109.4 . . ?
O3 C83 C82 107.0(5) . . ?
O3 C83 H83A 110.3 . . ?
C82 C83 H83A 110.3 . . ?
O3 C83 H83B 110.3 . . ?
C82 C83 H83B 110.3 . . ?
H83A C83 H83B 108.6 . . ?
O3 C84 C81 106.6(5) . . ?
O3 C84 H84A 110.4 . . ?
C81 C84 H84A 110.4 . . ?
O3 C84 H84B 110.4 . . ?
C81 C84 H84B 110.4 . . ?
H84A C84 H84B 108.6 . . ?
C3 N1 N2 109.6(4) . . ?
C3 N1 B1 125.9(3) . . ?
N2 N1 B1 123.1(3) . . ?
C1 N2 N1 106.3(3) . . ?
C1 N2 Dy1 136.4(3) . . ?
N1 N2 Dy1 101.1(2) . . ?
C11 N3 N4 109.8(3) . . ?
C11 N3 B1 126.9(4) . . ?
N4 N3 B1 123.3(3) . . ?
C9 N4 N3 106.1(3) . . ?
C9 N4 Dy1 141.2(3) . . ?
N3 N4 Dy1 112.5(2) . . ?
C19 N5 N6 109.8(4) . . ?
C19 N5 B1 127.9(4) . . ?
N6 N5 B1 122.3(4) . . ?
C17 N6 N5 106.4(4) . . ?
C17 N6 Dy1 139.8(3) . . ?
N5 N6 Dy1 113.3(3) . . ?
C25 N7 Dy1 166.9(3) . . ?
C43 N8 N9 110.2(3) . . ?
C43 N8 B2 127.1(4) . . ?
N9 N8 B2 122.7(4) . . ?
C41 N9 N8 106.1(3) . . ?
C41 N9 Dy2 141.0(3) . . ?
N8 N9 Dy2 112.0(2) . . ?
C51 N10 N11 109.5(3) . . ?
C51 N10 B2 126.2(3) . . ?
N11 N10 B2 123.1(3) . . ?
C49 N11 N10 106.3(3) . . ?
C49 N11 Dy2 135.9(3) . . ?
N10 N11 Dy2 101.0(2) . . ?
C59 N12 N13 109.6(3) . . ?
C59 N12 B2 126.5(3) . . ?
N13 N12 B2 123.9(3) . . ?
C57 N13 N12 106.5(3) . . ?
C57 N13 Dy2 142.3(3) . . ?
N12 N13 Dy2 110.7(2) . . ?
C65 N14 Dy2 165.3(3) . . ?
C40 O1 C37 110.0(3) . . ?
C40 O1 Dy1 123.6(2) . . ?
C37 O1 Dy1 124.7(3) . . ?
C80 O2 C77 109.4(3) . . ?
C80 O2 Dy2 120.9(3) . . ?
C77 O2 Dy2 127.3(3) . . ?
C84 O3 C83 109.3(4) . . ?
N5 B1 N3 111.7(4) . . ?
N5 B1 N1 110.8(3) . . ?
N3 B1 N1 111.1(4) . . ?
N5 B1 H1 109(2) . . ?
N3 B1 H1 108(2) . . ?
N1 B1 H1 106(3) . . ?
N8 B2 N12 111.6(4) . . ?
N8 B2 N10 110.5(3) . . ?
N12 B2 N10 111.9(3) . . ?
N8 B2 H2 106(2) . . ?
N12 B2 H2 107(2) . . ?
N10 B2 H2 110(2) . . ?
N7 Dy1 O1 99.07(13) . . ?
N7 Dy1 N4 118.07(13) . . ?
O1 Dy1 N4 91.16(11) . . ?
N7 Dy1 N6 106.67(14) . . ?
O1 Dy1 N6 153.45(11) . . ?
N4 Dy1 N6 82.59(12) . . ?
N7 Dy1 N2 149.01(13) . . ?
O1 Dy1 N2 81.63(11) . . ?
N4 Dy1 N2 92.82(12) . . ?
N6 Dy1 N2 72.98(12) . . ?
N14 Dy2 O2 100.11(13) . . ?
N14 Dy2 N9 106.64(14) . . ?
O2 Dy2 N9 151.86(11) . . ?
N14 Dy2 N13 121.80(14) . . ?
O2 Dy2 N13 89.36(11) . . ?
N9 Dy2 N13 83.99(11) . . ?
N14 Dy2 N11 144.82(14) . . ?
O2 Dy2 N11 79.59(10) . . ?
N9 Dy2 N11 73.58(12) . . ?
N13 Dy2 N11 93.37(11) . . ?

loop_
_geom_bond_atom_site_label_1
_geom_bond_atom_site_label_2
_geom_bond_distance
_geom_bond_site_symmetry_2
_geom_bond_publ_flag
C1 N2 1.340(6) . ?
C1 C2 1.399(6) . ?
C1 C4 1.515(6) . ?
C2 C3 1.379(6) . ?
C2 H2A 0.9500 . ?
C3 N1 1.356(5) . ?
C3 C8 1.490(6) . ?
C4 C5 1.521(6) . ?
C4 C6 1.532(7) . ?
C4 C7 1.532(7) . ?
C5 H5A 0.9800 . ?
C5 H5B 0.9800 . ?
C5 H5C 0.9800 . ?
C6 H6A 0.9800 . ?
C6 H6B 0.9800 . ?
C6 H6C 0.9800 . ?
C7 H7A 0.9800 . ?
C7 H7B 0.9800 . ?
C7 H7C 0.9800 . ?
C8 H8A 0.9800 . ?
C8 H8B 0.9800 . ?
C8 H8C 0.9800 . ?
C9 N4 1.348(5) . ?
C9 C10 1.390(6) . ?
C9 C12 1.516(6) . ?
C10 C11 1.371(6) . ?
C10 H10 0.9500 . ?
C11 N3 1.356(5) . ?
C11 C16 1.487(6) . ?
C12 C13 1.514(6) . ?
C12 C15 1.526(6) . ?
C12 C14 1.536(7) . ?
C13 H13A 0.9800 . ?
C13 H13B 0.9800 . ?
C13 H13C 0.9800 . ?
C14 H14A 0.9800 . ?
C14 H14B 0.9800 . ?
C14 H14C 0.9800 . ?
C15 H15A 0.9800 . ?
C15 H15B 0.9800 . ?
C15 H15C 0.9800 . ?
C16 H16A 0.9800 . ?
C16 H16B 0.9800 . ?
C16 H16C 0.9800 . ?
C17 N6 1.343(5) . ?
C17 C18 1.399(6) . ?
C17 C20 1.510(6) . ?
C18 C19 1.379(6) . ?
C18 H18 0.9500 . ?
C19 N5 1.354(6) . ?
C19 C24 1.493(6) . ?
C20 C23 1.529(6) . ?
C20 C21 1.531(7) . ?
C20 C22 1.545(7) . ?
C21 H21A 0.9800 . ?
C21 H21B 0.9800 . ?
C21 H21C 0.9800 . ?
C22 H22A 0.9800 . ?
C22 H22B 0.9800 . ?
C22 H22C 0.9800 . ?
C23 H23A 0.9800 . ?
C23 H23B 0.9800 . ?
C23 H23C 0.9800 . ?
C24 H24A 0.9800 . ?
C24 H24B 0.9800 . ?
C24 H24C 0.9800 . ?
C25 N7 1.364(5) . ?
C25 C30 1.434(6) . ?
C25 C26 1.449(6) . ?
C26 C27 1.383(6) . ?
C26 C31 1.512(6) . ?
C27 C28 1.388(7) . ?
C27 H27 0.9500 . ?
C28 C29 1.387(7) . ?
C28 H28 0.9500 . ?
C29 C30 1.386(6) . ?
C29 H29 0.9500 . ?
C30 C34 1.524(6) . ?
C31 C33 1.530(7) . ?
C31 C32 1.541(6) . ?
C31 H31 1.0000 . ?
C32 H32A 0.9800 . ?
C32 H32B 0.9800 . ?
C32 H32C 0.9800 . ?
C33 H33A 0.9800 . ?
C33 H33B 0.9800 . ?
C33 H33C 0.9800 . ?
C34 C36 1.528(7) . ?
C34 C35 1.535(7) . ?
C34 H34 1.0000 . ?
C35 H35A 0.9800 . ?
C35 H35B 0.9800 . ?
C35 H35C 0.9800 . ?
C36 H36A 0.9800 . ?
C36 H36B 0.9800 . ?
C36 H36C 0.9800 . ?
C37 O1 1.460(5) . ?
C37 C38 1.515(7) . ?
C37 H37A 0.9900 . ?
C37 H37B 0.9900 . ?
C38 C39 1.519(7) . ?
C38 H38A 0.9900 . ?
C38 H38B 0.9900 . ?
C39 C40 1.519(7) . ?
C39 H39A 0.9900 . ?
C39 H39B 0.9900 . ?
C40 O1 1.460(5) . ?
C40 H40A 0.9900 . ?
C40 H40B 0.9900 . ?
C41 N9 1.340(5) . ?
C41 C42 1.396(6) . ?
C41 C44 1.517(6) . ?
C42 C43 1.377(6) . ?
C42 H42 0.9500 . ?
C43 N8 1.351(6) . ?
C43 C48 1.494(6) . ?
C44 C46 1.522(7) . ?
C44 C45 1.532(7) . ?
C44 C47 1.537(7) . ?
C45 H45A 0.9800 . ?
C45 H45B 0.9800 . ?
C45 H45C 0.9800 . ?
C46 H46A 0.9800 . ?
C46 H46B 0.9800 . ?
C46 H46C 0.9800 . ?
C47 H47A 0.9800 . ?
C47 H47B 0.9800 . ?
C47 H47C 0.9800 . ?
C48 H48A 0.9800 . ?
C48 H48B 0.9800 . ?
C48 H48C 0.9800 . ?
C49 N11 1.345(6) . ?
C49 C50 1.394(6) . ?
C49 C52 1.510(6) . ?
C50 C51 1.377(6) . ?
C50 H50 0.9500 . ?
C51 N10 1.357(5) . ?
C51 C56 1.493(6) . ?
C52 C53 1.533(6) . ?
C52 C54 1.534(6) . ?
C52 C55 1.536(7) . ?
C53 H53A 0.9800 . ?
C53 H53B 0.9800 . ?
C53 H53C 0.9800 . ?
C54 H54A 0.9800 . ?
C54 H54B 0.9800 . ?
C54 H54C 0.9800 . ?
C55 H55A 0.9800 . ?
C55 H55B 0.9800 . ?
C55 H55C 0.9800 . ?
C56 H56A 0.9800 . ?
C56 H56B 0.9800 . ?
C56 H56C 0.9800 . ?
C57 N13 1.351(5) . ?
C57 C58 1.395(6) . ?
C57 C60 1.520(6) . ?
C58 C59 1.376(6) . ?
C58 H58 0.9500 . ?
C59 N12 1.357(5) . ?
C59 C64 1.486(6) . ?
C60 C61 1.519(7) . ?
C60 C63 1.533(6) . ?
C60 C62 1.541(6) . ?
C61 H61A 0.9800 . ?
C61 H61B 0.9800 . ?
C61 H61C 0.9800 . ?
C62 H62A 0.9800 . ?
C62 H62B 0.9800 . ?
C62 H62C 0.9800 . ?
C63 H63A 0.9800 . ?
C63 H63B 0.9800 . ?
C63 H63C 0.9800 . ?
C64 H64A 0.9800 . ?
C64 H64B 0.9800 . ?
C64 H64C 0.9800 . ?
C65 N14 1.365(5) . ?
C65 C70 1.431(6) . ?
C65 C66 1.435(6) . ?
C66 C67 1.385(6) . ?
C66 C71 1.521(6) . ?
C67 C68 1.388(7) . ?
C67 H67 0.9500 . ?
C68 C69 1.384(7) . ?
C68 H68 0.9500 . ?
C69 C70 1.382(6) . ?
C69 H69 0.9500 . ?
C70 C74 1.521(6) . ?
C71 C72 1.525(7) . ?
C71 C73 1.536(7) . ?
C71 H71 1.0000 . ?
C72 H72A 0.9800 . ?
C72 H72B 0.9800 . ?
C72 H72C 0.9800 . ?
C73 H73A 0.9800 . ?
C73 H73B 0.9800 . ?
C73 H73C 0.9800 . ?
C74 C75 1.523(7) . ?
C74 C76 1.527(7) . ?
C74 H74 1.0000 . ?
C75 H75A 0.9800 . ?
C75 H75B 0.9800 . ?
C75 H75C 0.9800 . ?
C76 H76A 0.9800 . ?
C76 H76B 0.9800 . ?
C76 H76C 0.9800 . ?
C77 O2 1.466(6) . ?
C77 C78 1.509(7) . ?
C77 H77A 0.9900 . ?
C77 H77B 0.9900 . ?
C78 C79 1.521(7) . ?
C78 H78A 0.9900 . ?
C78 H78B 0.9900 . ?
C79 C80 1.514(6) . ?
C79 H79A 0.9900 . ?
C79 H79B 0.9900 . ?
C80 O2 1.451(5) . ?
C80 H80A 0.9900 . ?
C80 H80B 0.9900 . ?
C81 C84 1.504(9) . ?
C81 C82 1.537(8) . ?
C81 H81A 0.9900 . ?
C81 H81B 0.9900 . ?
C82 C83 1.505(8) . ?
C82 H82A 0.9900 . ?
C82 H82B 0.9900 . ?
C83 O3 1.424(7) . ?
C83 H83A 0.9900 . ?
C83 H83B 0.9900 . ?
C84 O3 1.417(8) . ?
C84 H84A 0.9900 . ?
C84 H84B 0.9900 . ?
N1 N2 1.390(5) . ?
N1 B1 1.564(6) . ?
N2 Dy1 2.539(4) . ?
N3 N4 1.387(5) . ?
N3 B1 1.544(6) . ?
N4 Dy1 2.450(3) . ?
N5 N6 1.385(5) . ?
N5 B1 1.534(6) . ?
N6 Dy1 2.458(4) . ?
N7 Dy1 2.008(3) . ?
N8 N9 1.379(5) . ?
N8 B2 1.548(6) . ?
N9 Dy2 2.465(4) . ?
N10 N11 1.387(5) . ?
N10 B2 1.559(6) . ?
N11 Dy2 2.510(4) . ?
N12 N13 1.382(5) . ?
N12 B2 1.549(6) . ?
N13 Dy2 2.472(3) . ?
N14 Dy2 2.004(4) . ?
O1 Dy1 2.397(3) . ?
O2 Dy2 2.392(3) . ?
B1 H1 1.06(4) . ?
B2 H2 1.04(4) . ?

loop_
_geom_torsion_atom_site_label_1
_geom_torsion_atom_site_label_2
_geom_torsion_atom_site_label_3
_geom_torsion_atom_site_label_4
_geom_torsion
_geom_torsion_site_symmetry_1
_geom_torsion_site_symmetry_2
_geom_torsion_site_symmetry_3
_geom_torsion_site_symmetry_4
_geom_torsion_publ_flag
N2 C1 C2 C3 0.0(5) . . . . ?
C4 C1 C2 C3 179.3(4) . . . . ?
C1 C2 C3 N1 -0.7(5) . . . . ?
C1 C2 C3 C8 176.5(5) . . . . ?
N2 C1 C4 C5 -10.6(6) . . . . ?
C2 C1 C4 C5 170.1(5) . . . . ?
N2 C1 C4 C6 110.9(5) . . . . ?
C2 C1 C4 C6 -68.4(6) . . . . ?
N2 C1 C4 C7 -130.8(5) . . . . ?
C2 C1 C4 C7 49.9(6) . . . . ?
N4 C9 C10 C11 -0.6(5) . . . . ?
C12 C9 C10 C11 -179.9(4) . . . . ?
C9 C10 C11 N3 0.6(5) . . . . ?
C9 C10 C11 C16 -178.9(5) . . . . ?
N4 C9 C12 C13 19.4(6) . . . . ?
C10 C9 C12 C13 -161.3(4) . . . . ?
N4 C9 C12 C15 141.4(4) . . . . ?
C10 C9 C12 C15 -39.4(6) . . . . ?
N4 C9 C12 C14 -101.3(5) . . . . ?
C10 C9 C12 C14 77.9(5) . . . . ?
N6 C17 C18 C19 0.0(5) . . . . ?
C20 C17 C18 C19 -179.1(4) . . . . ?
C17 C18 C19 N5 0.2(5) . . . . ?
C17 C18 C19 C24 -179.9(4) . . . . ?
N6 C17 C20 C23 -169.4(4) . . . . ?
C18 C17 C20 C23 9.6(7) . . . . ?
N6 C17 C20 C21 -49.7(6) . . . . ?
C18 C17 C20 C21 129.2(5) . . . . ?
N6 C17 C20 C22 70.8(6) . . . . ?
C18 C17 C20 C22 -110.2(5) . . . . ?
N7 C25 C26 C27 175.5(4) . . . . ?
C30 C25 C26 C27 -3.8(6) . . . . ?
N7 C25 C26 C31 -8.4(7) . . . . ?
C30 C25 C26 C31 172.3(4) . . . . ?
C25 C26 C27 C28 2.0(8) . . . . ?
C31 C26 C27 C28 -174.2(5) . . . . ?
C26 C27 C28 C29 0.3(8) . . . . ?
C27 C28 C29 C30 -0.6(8) . . . . ?
C28 C29 C30 C25 -1.5(8) . . . . ?
C28 C29 C30 C34 177.0(5) . . . . ?
N7 C25 C30 C29 -175.7(4) . . . . ?
C26 C25 C30 C29 3.6(7) . . . . ?
N7 C25 C30 C34 5.8(7) . . . . ?
C26 C25 C30 C34 -174.9(4) . . . . ?
C27 C26 C31 C33 76.4(5) . . . . ?
C25 C26 C31 C33 -99.7(5) . . . . ?
C27 C26 C31 C32 -45.5(6) . . . . ?
C25 C26 C31 C32 138.4(4) . . . . ?
C29 C30 C34 C36 -64.0(6) . . . . ?
C25 C30 C34 C36 114.6(5) . . . . ?
C29 C30 C34 C35 60.9(6) . . . . ?
C25 C30 C34 C35 -120.5(5) . . . . ?
O1 C37 C38 C39 -30.5(5) . . . . ?
C37 C38 C39 C40 36.4(5) . . . . ?
C38 C39 C40 O1 -29.1(5) . . . . ?
N9 C41 C42 C43 -1.1(5) . . . . ?
C44 C41 C42 C43 179.5(4) . . . . ?
C41 C42 C43 N8 0.2(5) . . . . ?
C41 C42 C43 C48 179.4(4) . . . . ?
N9 C41 C44 C46 -69.0(6) . . . . ?
C42 C41 C44 C46 110.4(5) . . . . ?
N9 C41 C44 C45 52.1(6) . . . . ?
C42 C41 C44 C45 -128.5(5) . . . . ?
N9 C41 C44 C47 171.5(4) . . . . ?
C42 C41 C44 C47 -9.1(7) . . . . ?
N11 C49 C50 C51 -0.2(5) . . . . ?
C52 C49 C50 C51 -179.4(4) . . . . ?
C49 C50 C51 N10 0.7(5) . . . . ?
C49 C50 C51 C56 -175.5(4) . . . . ?
N11 C49 C52 C53 6.8(6) . . . . ?
C50 C49 C52 C53 -174.1(4) . . . . ?
N11 C49 C52 C54 127.4(5) . . . . ?
C50 C49 C52 C54 -53.4(6) . . . . ?
N11 C49 C52 C55 -114.1(5) . . . . ?
C50 C49 C52 C55 65.1(6) . . . . ?
N13 C57 C58 C59 1.5(5) . . . . ?
C60 C57 C58 C59 -178.7(4) . . . . ?
C57 C58 C59 N12 -0.7(5) . . . . ?
C57 C58 C59 C64 177.5(4) . . . . ?
N13 C57 C60 C61 -9.9(6) . . . . ?
C58 C57 C60 C61 170.2(4) . . . . ?
N13 C57 C60 C63 -130.7(4) . . . . ?
C58 C57 C60 C63 49.4(6) . . . . ?
N13 C57 C60 C62 111.0(5) . . . . ?
C58 C57 C60 C62 -68.8(5) . . . . ?
N14 C65 C66 C67 -171.5(4) . . . . ?
C70 C65 C66 C67 6.6(6) . . . . ?
N14 C65 C66 C71 12.2(7) . . . . ?
C70 C65 C66 C71 -169.7(4) . . . . ?
C65 C66 C67 C68 -3.1(7) . . . . ?
C71 C66 C67 C68 173.1(5) . . . . ?
C66 C67 C68 C69 -2.4(7) . . . . ?
C67 C68 C69 C70 4.1(7) . . . . ?
C68 C69 C70 C65 -0.3(7) . . . . ?
C68 C69 C70 C74 -178.2(4) . . . . ?
N14 C65 C70 C69 173.1(4) . . . . ?
C66 C65 C70 C69 -5.0(6) . . . . ?
N14 C65 C70 C74 -8.9(6) . . . . ?
C66 C65 C70 C74 172.9(4) . . . . ?
C67 C66 C71 C72 32.2(6) . . . . ?
C65 C66 C71 C72 -151.5(4) . . . . ?
C67 C66 C71 C73 -91.8(5) . . . . ?
C65 C66 C71 C73 84.4(5) . . . . ?
C69 C70 C74 C75 -54.2(6) . . . . ?
C65 C70 C74 C75 127.9(4) . . . . ?
C69 C70 C74 C76 70.6(6) . . . . ?
C65 C70 C74 C76 -107.3(5) . . . . ?
O2 C77 C78 C79 -24.1(5) . . . . ?
C77 C78 C79 C80 35.2(5) . . . . ?
C78 C79 C80 O2 -33.6(5) . . . . ?
C84 C81 C82 C83 -37.8(5) . . . . ?
C81 C82 C83 O3 31.6(6) . . . . ?
C82 C81 C84 O3 32.2(6) . . . . ?
C2 C3 N1 N2 1.2(5) . . . . ?
C8 C3 N1 N2 -176.3(4) . . . . ?
C2 C3 N1 B1 -165.9(4) . . . . ?
C8 C3 N1 B1 16.7(7) . . . . ?
C2 C1 N2 N1 0.7(5) . . . . ?
C4 C1 N2 N1 -178.7(4) . . . . ?
C2 C1 N2 Dy1 -125.9(4) . . . . ?
C4 C1 N2 Dy1 54.7(6) . . . . ?
C3 N1 N2 C1 -1.2(5) . . . . ?
B1 N1 N2 C1 166.4(4) . . . . ?
C3 N1 N2 Dy1 144.5(3) . . . . ?
B1 N1 N2 Dy1 -48.0(4) . . . . ?
C10 C11 N3 N4 -0.4(5) . . . . ?
C16 C11 N3 N4 179.1(4) . . . . ?
C10 C11 N3 B1 -179.6(4) . . . . ?
C16 C11 N3 B1 -0.1(7) . . . . ?
C10 C9 N4 N3 0.3(5) . . . . ?
C12 C9 N4 N3 179.6(4) . . . . ?
C10 C9 N4 Dy1 -174.2(3) . . . . ?
C12 C9 N4 Dy1 5.1(7) . . . . ?
C11 N3 N4 C9 0.1(4) . . . . ?
B1 N3 N4 C9 179.3(4) . . . . ?
C11 N3 N4 Dy1 176.4(3) . . . . ?
B1 N3 N4 Dy1 -4.4(5) . . . . ?
C18 C19 N5 N6 -0.2(5) . . . . ?
C24 C19 N5 N6 179.8(4) . . . . ?
C18 C19 N5 B1 178.0(4) . . . . ?
C24 C19 N5 B1 -2.0(7) . . . . ?
C18 C17 N6 N5 -0.1(5) . . . . ?
C20 C17 N6 N5 179.0(4) . . . . ?
C18 C17 N6 Dy1 -170.6(3) . . . . ?
C20 C17 N6 Dy1 8.5(7) . . . . ?
C19 N5 N6 C17 0.2(5) . . . . ?
B1 N5 N6 C17 -178.1(4) . . . . ?
C19 N5 N6 Dy1 173.6(3) . . . . ?
B1 N5 N6 Dy1 -4.8(5) . . . . ?
C30 C25 N7 Dy1 49.3(17) . . . . ?
C26 C25 N7 Dy1 -130.0(13) . . . . ?
C42 C43 N8 N9 0.7(5) . . . . ?
C48 C43 N8 N9 -178.6(4) . . . . ?
C42 C43 N8 B2 -177.5(4) . . . . ?
C48 C43 N8 B2 3.3(7) . . . . ?
C42 C41 N9 N8 1.4(5) . . . . ?
C44 C41 N9 N8 -179.1(4) . . . . ?
C42 C41 N9 Dy2 168.9(3) . . . . ?
C44 C41 N9 Dy2 -11.6(7) . . . . ?
C43 N8 N9 C41 -1.3(5) . . . . ?
B2 N8 N9 C41 176.9(4) . . . . ?
C43 N8 N9 Dy2 -172.9(3) . . . . ?
B2 N8 N9 Dy2 5.4(5) . . . . ?
C50 C51 N10 N11 -1.0(5) . . . . ?
C56 C51 N10 N11 175.6(4) . . . . ?
C50 C51 N10 B2 166.7(4) . . . . ?
C56 C51 N10 B2 -16.8(6) . . . . ?
C50 C49 N11 N10 -0.4(5) . . . . ?
C52 C49 N11 N10 178.9(4) . . . . ?
C50 C49 N11 Dy2 125.6(4) . . . . ?
C52 C49 N11 Dy2 -55.1(6) . . . . ?
C51 N10 N11 C49 0.9(5) . . . . ?
B2 N10 N11 C49 -167.3(4) . . . . ?
C51 N10 N11 Dy2 -144.1(3) . . . . ?
B2 N10 N11 Dy2 47.7(4) . . . . ?
C58 C59 N12 N13 -0.2(5) . . . . ?
C64 C59 N12 N13 -178.5(4) . . . . ?
C58 C59 N12 B2 179.3(4) . . . . ?
C64 C59 N12 B2 1.0(7) . . . . ?
C58 C57 N13 N12 -1.6(5) . . . . ?
C60 C57 N13 N12 178.5(4) . . . . ?
C58 C57 N13 Dy2 168.5(3) . . . . ?
C60 C57 N13 Dy2 -11.4(7) . . . . ?
C59 N12 N13 C57 1.1(4) . . . . ?
B2 N12 N13 C57 -178.5(4) . . . . ?
C59 N12 N13 Dy2 -172.4(3) . . . . ?
B2 N12 N13 Dy2 8.0(4) . . . . ?
C70 C65 N14 Dy2 -74.7(14) . . . . ?
C66 C65 N14 Dy2 103.4(13) . . . . ?
C39 C40 O1 C37 10.4(5) . . . . ?
C39 C40 O1 Dy1 -155.5(3) . . . . ?
C38 C37 O1 C40 12.7(5) . . . . ?
C38 C37 O1 Dy1 178.4(3) . . . . ?
C79 C80 O2 C77 19.6(5) . . . . ?
C79 C80 O2 Dy2 -143.9(3) . . . . ?
C78 C77 O2 C80 2.9(5) . . . . ?
C78 C77 O2 Dy2 165.1(3) . . . . ?
C81 C84 O3 C83 -13.1(7) . . . . ?
C82 C83 O3 C84 -12.4(7) . . . . ?
C19 N5 B1 N3 120.5(5) . . . . ?
N6 N5 B1 N3 -61.5(5) . . . . ?
C19 N5 B1 N1 -115.0(5) . . . . ?
N6 N5 B1 N1 63.0(5) . . . . ?
C11 N3 B1 N5 -112.5(5) . . . . ?
N4 N3 B1 N5 68.5(5) . . . . ?
C11 N3 B1 N1 123.2(4) . . . . ?
N4 N3 B1 N1 -55.8(5) . . . . ?
C3 N1 B1 N5 139.1(4) . . . . ?
N2 N1 B1 N5 -26.3(5) . . . . ?
C3 N1 B1 N3 -96.1(5) . . . . ?
N2 N1 B1 N3 98.5(4) . . . . ?
C43 N8 B2 N12 -120.5(4) . . . . ?
N9 N8 B2 N12 61.5(5) . . . . ?
C43 N8 B2 N10 114.3(5) . . . . ?
N9 N8 B2 N10 -63.6(5) . . . . ?
C59 N12 B2 N8 108.9(4) . . . . ?
N13 N12 B2 N8 -71.6(5) . . . . ?
C59 N12 B2 N10 -126.7(4) . . . . ?
N13 N12 B2 N10 52.8(5) . . . . ?
C51 N10 B2 N8 -139.3(4) . . . . ?
N11 N10 B2 N8 26.8(5) . . . . ?
C51 N10 B2 N12 95.8(5) . . . . ?
N11 N10 B2 N12 -98.1(4) . . . . ?
